data_7201713
loop_
_publ_author_name
'Johnston, Andrea'
'Johnston, Blair F.'
'Kennedy, Alan R.'
'Florence, Alastair J.'

_publ_section_title
;
 Targeted crystallisation of novel carbamazepine solvates based on a
 retrospective Random Forest classification
;
_journal_issue 1
_journal_name_full CrystEngComm
_journal_page_first 23
_journal_paper_doi 10.1039/b713373a
_journal_volume 10
_journal_year 2008
_chemical_formula_sum 'C16 H15 N3 O3'
_chemical_formula_weight 297.31
_chemical_name_common '(5H-dibenz(b,f)azepine-5-carboxamide)nitromethane solvate'
_chemical_name_systematic
;
[5H-dibenz(b,f)azepine-5-carboxamide]nitromethane solvate
;
_space_group_IT_number 14
_symmetry_cell_setting monoclinic
_symmetry_space_group_name_Hall '-P 2yn'
_symmetry_space_group_name_H-M 'P 1 21/n 1'
_atom_sites_solution_hydrogens geom
_atom_sites_solution_primary direct
_atom_sites_solution_secondary difmap
_audit_creation_method SHELXL-97
_cell_angle_alpha 90.00
_cell_angle_beta 100.104(2)
_cell_angle_gamma 90.00
_cell_formula_units_Z 4
_cell_length_a 10.9242(11)
_cell_length_b 5.1617(5)
_cell_length_c 26.309(3)
_cell_measurement_reflns_used 3185
_cell_measurement_temperature 123(2)
_cell_measurement_theta_max 26.02
_cell_measurement_theta_min 1.00
_cell_volume 1460.5(3)
_computing_data_collection 'Collect and Denzo'
_computing_structure_refinement 'SHELXL-97 (Sheldrick, 1997)'
_computing_structure_solution SIR
_diffrn_ambient_temperature 123(2)
_diffrn_measured_fraction_theta_full 0.998
_diffrn_measured_fraction_theta_max 0.998
_diffrn_measurement_device_type 'Nonius Kappa CCD'
_diffrn_measurement_method 'phi and omega scans'
_diffrn_radiation_monochromator graphite
_diffrn_radiation_source 'fine-focus sealed tube'
_diffrn_radiation_type MoK\a
_diffrn_radiation_wavelength 0.71073
_diffrn_reflns_av_R_equivalents 0.088
_diffrn_reflns_av_sigmaI/netI 0.0760
_diffrn_reflns_limit_h_max 13
_diffrn_reflns_limit_h_min -13
_diffrn_reflns_limit_k_max 6
_diffrn_reflns_limit_k_min -6
_diffrn_reflns_limit_l_max 32
_diffrn_reflns_limit_l_min -32
_diffrn_reflns_number 15958
_diffrn_reflns_theta_full 26.05
_diffrn_reflns_theta_max 26.05
_diffrn_reflns_theta_min 1.57
_exptl_absorpt_coefficient_mu 0.096
_exptl_absorpt_correction_type none
_exptl_crystal_colour colourless
_exptl_crystal_density_diffrn 1.352
_exptl_crystal_description needle
_exptl_crystal_F_000 624
_exptl_crystal_preparation
;
recyrstallised by slow evaporation from nitromethane at 278 K.
;
_exptl_crystal_size_max 0.30
_exptl_crystal_size_mid 0.08
_exptl_crystal_size_min 0.05
_refine_diff_density_max 0.210
_refine_diff_density_min -0.229
_refine_diff_density_rms 0.046
_refine_ls_extinction_method none
_refine_ls_goodness_of_fit_ref 1.057
_refine_ls_hydrogen_treatment mixed
_refine_ls_matrix_type full
_refine_ls_number_parameters 215
_refine_ls_number_reflns 2888
_refine_ls_number_restraints 0
_refine_ls_restrained_S_all 1.057
_refine_ls_R_factor_all 0.1119
_refine_ls_R_factor_gt 0.0516
_refine_ls_shift/su_max 0.001
_refine_ls_shift/su_mean 0.000
_refine_ls_structure_factor_coef Fsqd
_refine_ls_weighting_details 'calc w=1/[\s^2^(Fo^2^)+(0.0363P)^2^+0.4225P] where P=(Fo^2^+2Fc^2^)/3'
_refine_ls_weighting_scheme calc
_refine_ls_wR_factor_gt 0.0902
_refine_ls_wR_factor_ref 0.1083
_reflns_number_gt 1707
_reflns_number_total 2888
_reflns_threshold_expression I>2\s(I)
_cod_data_source_file b713373a.txt
_cod_data_source_block CBZNOme
_cod_original_sg_symbol_H-M P21/n
_cod_database_code 7201713

loop_
_symmetry_equiv_pos_as_xyz
'x, y, z'
'-x+1/2, y+1/2, -z+1/2'
'-x, -y, -z'
'x-1/2, -y-1/2, z-1/2'

loop_
_atom_site_label
_atom_site_type_symbol
_atom_site_fract_x
_atom_site_fract_y
_atom_site_fract_z
_atom_site_U_iso_or_equiv
_atom_site_adp_type
_atom_site_occupancy
_atom_site_symmetry_multiplicity
_atom_site_calc_flag
_atom_site_refinement_flags
_atom_site_disorder_assembly
_atom_site_disorder_group
O1 O 1.06693(14) 0.1622(3) 0.94598(6) 0.0311(4) Uani 1 1 d . . .
O2 O 1.36445(16) -0.0632(4) 1.00149(8) 0.0471(5) Uani 1 1 d . . .
O3 O 1.34919(17) -0.0534(4) 0.91844(8) 0.0614(6) Uani 1 1 d . . .
N1 N 0.91320(16) 0.3767(4) 0.89270(6) 0.0234(5) Uani 1 1 d . . .
N2 N 0.8774(2) 0.1928(5) 0.96892(8) 0.0321(5) Uani 1 1 d . . .
N3 N 1.35277(17) 0.0525(4) 0.95996(9) 0.0361(5) Uani 1 1 d . . .
C1 C 0.7824(2) 0.4253(4) 0.87710(8) 0.0242(5) Uani 1 1 d . . .
C2 C 0.7279(2) 0.6235(5) 0.90067(9) 0.0299(6) Uani 1 1 d . . .
H2 H 0.7778 0.7363 0.9242 0.036 Uiso 1 1 calc R . .
C3 C 0.5996(2) 0.6568(5) 0.88969(9) 0.0353(6) Uani 1 1 d . . .
H3 H 0.5616 0.7920 0.9059 0.042 Uiso 1 1 calc R . .
C4 C 0.5280(2) 0.4938(5) 0.85542(9) 0.0371(7) Uani 1 1 d . . .
H4 H 0.4403 0.5141 0.8486 0.045 Uiso 1 1 calc R . .
C5 C 0.5825(2) 0.3013(5) 0.83092(9) 0.0327(6) Uani 1 1 d . . .
H5 H 0.5315 0.1908 0.8072 0.039 Uiso 1 1 calc R . .
C6 C 0.7118(2) 0.2648(5) 0.84017(8) 0.0266(6) Uani 1 1 d . . .
C7 C 0.7668(2) 0.0660(5) 0.81165(9) 0.0300(6) Uani 1 1 d . . .
C8 C 0.8807(2) 0.0656(5) 0.79937(9) 0.0287(6) Uani 1 1 d . . .
C9 C 0.9781(2) 0.2611(4) 0.81120(8) 0.0248(5) Uani 1 1 d . . .
C10 C 1.0611(2) 0.3003(5) 0.77684(9) 0.0307(6) Uani 1 1 d . . .
H10 H 1.0557 0.1925 0.7473 0.037 Uiso 1 1 calc R . .
C11 C 1.1505(2) 0.4922(5) 0.78503(9) 0.0315(6) Uani 1 1 d . . .
H11 H 1.2056 0.5157 0.7612 0.038 Uiso 1 1 calc R . .
C12 C 1.1598(2) 0.6500(5) 0.82797(9) 0.0296(6) Uani 1 1 d . . .
H12 H 1.2203 0.7840 0.8333 0.035 Uiso 1 1 calc R . .
C13 C 1.0808(2) 0.6129(5) 0.86325(8) 0.0268(6) Uani 1 1 d . . .
H13 H 1.0875 0.7204 0.8929 0.032 Uiso 1 1 calc R . .
C14 C 0.9921(2) 0.4189(5) 0.85510(8) 0.0239(5) Uani 1 1 d . . .
C15 C 0.9578(2) 0.2377(4) 0.93688(8) 0.0247(5) Uani 1 1 d . . .
C16 C 1.3430(2) 0.3368(5) 0.96082(10) 0.0354(6) Uani 1 1 d . . .
H16A H 1.3471 0.3958 0.9965 0.053 Uiso 0.50 1 calc PR . .
H16B H 1.2637 0.3906 0.9401 0.053 Uiso 0.50 1 calc PR . .
H16C H 1.4117 0.4133 0.9465 0.053 Uiso 0.50 1 calc PR . .
H16D H 1.3345 0.4040 0.9255 0.053 Uiso 0.50 1 calc PR . .
H16E H 1.4180 0.4092 0.9820 0.053 Uiso 0.50 1 calc PR . .
H16F H 1.2700 0.3865 0.9755 0.053 Uiso 0.50 1 calc PR . .
H8 H 0.9000(18) -0.078(4) 0.7778(8) 0.021(6) Uiso 1 1 d . . .
H1N H 0.801(2) 0.227(5) 0.9599(9) 0.036(8) Uiso 1 1 d . . .
H7 H 0.712(2) -0.078(5) 0.7975(9) 0.040(7) Uiso 1 1 d . . .
H2N H 0.902(3) 0.084(6) 0.9968(11) 0.065(9) Uiso 1 1 d . . .

loop_
_atom_site_aniso_label
_atom_site_aniso_U_11
_atom_site_aniso_U_22
_atom_site_aniso_U_33
_atom_site_aniso_U_23
_atom_site_aniso_U_13
_atom_site_aniso_U_12
O1 0.0226(9) 0.0403(11) 0.0305(9) 0.0080(8) 0.0050(7) 0.0038(8)
O2 0.0362(11) 0.0391(12) 0.0691(14) 0.0138(11) 0.0175(10) -0.0001(9)
O3 0.0474(12) 0.0719(16) 0.0638(14) -0.0377(12) 0.0069(10) 0.0042(11)
N1 0.0192(10) 0.0285(12) 0.0231(10) 0.0030(9) 0.0051(8) 0.0026(9)
N2 0.0234(12) 0.0425(15) 0.0314(12) 0.0128(11) 0.0081(10) 0.0058(11)
N3 0.0222(11) 0.0382(15) 0.0494(14) -0.0084(13) 0.0101(10) -0.0028(10)
C1 0.0226(12) 0.0269(14) 0.0247(12) 0.0053(11) 0.0087(10) 0.0008(11)
C2 0.0326(14) 0.0281(15) 0.0314(13) 0.0033(11) 0.0118(11) 0.0025(12)
C3 0.0331(14) 0.0408(17) 0.0349(14) 0.0088(13) 0.0142(12) 0.0119(13)
C4 0.0238(13) 0.0545(19) 0.0339(14) 0.0150(14) 0.0072(12) 0.0077(14)
C5 0.0263(13) 0.0448(17) 0.0265(12) 0.0085(12) 0.0031(11) -0.0037(13)
C6 0.0248(12) 0.0296(15) 0.0257(12) 0.0063(11) 0.0056(10) 0.0003(12)
C7 0.0324(14) 0.0273(16) 0.0294(13) 0.0004(12) 0.0030(11) -0.0053(13)
C8 0.0343(14) 0.0260(15) 0.0259(13) -0.0007(12) 0.0060(11) 0.0009(12)
C9 0.0248(12) 0.0240(14) 0.0259(12) 0.0032(11) 0.0054(10) 0.0036(11)
C10 0.0303(13) 0.0352(16) 0.0272(13) -0.0023(11) 0.0067(11) 0.0009(12)
C11 0.0276(13) 0.0392(16) 0.0299(13) 0.0042(12) 0.0110(11) 0.0016(13)
C12 0.0226(12) 0.0326(16) 0.0333(13) 0.0057(12) 0.0043(11) -0.0030(11)
C13 0.0262(13) 0.0264(14) 0.0275(12) 0.0013(11) 0.0035(11) 0.0017(11)
C14 0.0216(12) 0.0273(14) 0.0234(12) 0.0047(11) 0.0057(10) 0.0060(11)
C15 0.0257(13) 0.0235(14) 0.0248(12) -0.0006(11) 0.0046(10) -0.0024(11)
C16 0.0354(15) 0.0256(16) 0.0465(15) 0.0033(12) 0.0108(12) -0.0004(12)

loop_
_geom_angle_atom_site_label_1
_geom_angle_atom_site_label_2
_geom_angle_atom_site_label_3
_geom_angle
_geom_angle_site_symmetry_1
_geom_angle_site_symmetry_3
_geom_angle_publ_flag
C15 N1 C1 121.16(17) . . ?
C15 N1 C14 119.53(17) . . ?
C1 N1 C14 117.55(17) . . ?
C15 N2 H1N 120.7(16) . . ?
C15 N2 H2N 118.3(17) . . ?
H1N N2 H2N 119(2) . . ?
O3 N3 O2 124.1(2) . . ?
O3 N3 C16 118.1(2) . . ?
O2 N3 C16 117.8(2) . . ?
C2 C1 C6 121.3(2) . . ?
C2 C1 N1 119.0(2) . . ?
C6 C1 N1 119.6(2) . . ?
C1 C2 C3 119.7(2) . . ?
C1 C2 H2 120.2 . . ?
C3 C2 H2 120.2 . . ?
C4 C3 C2 119.8(2) . . ?
C4 C3 H3 120.1 . . ?
C2 C3 H3 120.1 . . ?
C3 C4 C5 120.5(2) . . ?
C3 C4 H4 119.8 . . ?
C5 C4 H4 119.8 . . ?
C4 C5 C6 121.4(2) . . ?
C4 C5 H5 119.3 . . ?
C6 C5 H5 119.3 . . ?
C1 C6 C5 117.1(2) . . ?
C1 C6 C7 123.1(2) . . ?
C5 C6 C7 119.8(2) . . ?
C8 C7 C6 127.5(3) . . ?
C8 C7 H7 115.9(13) . . ?
C6 C7 H7 116.5(13) . . ?
C7 C8 C9 128.4(2) . . ?
C7 C8 H8 116.3(12) . . ?
C9 C8 H8 115.2(12) . . ?
C14 C9 C10 117.3(2) . . ?
C14 C9 C8 123.3(2) . . ?
C10 C9 C8 119.4(2) . . ?
C11 C10 C9 121.5(2) . . ?
C11 C10 H10 119.3 . . ?
C9 C10 H10 119.3 . . ?
C10 C11 C12 119.9(2) . . ?
C10 C11 H11 120.1 . . ?
C12 C11 H11 120.1 . . ?
C11 C12 C13 120.1(2) . . ?
C11 C12 H12 120.0 . . ?
C13 C12 H12 120.0 . . ?
C14 C13 C12 119.8(2) . . ?
C14 C13 H13 120.1 . . ?
C12 C13 H13 120.1 . . ?
C13 C14 C9 121.4(2) . . ?
C13 C14 N1 119.4(2) . . ?
C9 C14 N1 119.2(2) . . ?
O1 C15 N2 122.6(2) . . ?
O1 C15 N1 120.84(19) . . ?
N2 C15 N1 116.5(2) . . ?
N3 C16 H16A 109.5 . . ?
N3 C16 H16B 109.5 . . ?
H16A C16 H16B 109.5 . . ?
N3 C16 H16C 109.5 . . ?
H16A C16 H16C 109.5 . . ?
H16B C16 H16C 109.5 . . ?
N3 C16 H16D 109.5 . . ?
H16A C16 H16D 141.1 . . ?
H16B C16 H16D 56.3 . . ?
H16C C16 H16D 56.3 . . ?
N3 C16 H16E 109.5 . . ?
H16A C16 H16E 56.3 . . ?
H16B C16 H16E 141.1 . . ?
H16C C16 H16E 56.3 . . ?
H16D C16 H16E 109.5 . . ?
N3 C16 H16F 109.5 . . ?
H16A C16 H16F 56.3 . . ?
H16B C16 H16F 56.3 . . ?
H16C C16 H16F 141.1 . . ?
H16D C16 H16F 109.5 . . ?
H16E C16 H16F 109.5 . . ?

loop_
_geom_bond_atom_site_label_1
_geom_bond_atom_site_label_2
_geom_bond_distance
_geom_bond_site_symmetry_2
_geom_bond_publ_flag
O1 C15 1.237(2) . ?
O2 N3 1.232(3) . ?
O3 N3 1.216(2) . ?
N1 C15 1.380(3) . ?
N1 C1 1.438(3) . ?
N1 C14 1.438(3) . ?
N2 C15 1.340(3) . ?
N2 H1N 0.84(2) . ?
N2 H2N 0.92(3) . ?
N3 C16 1.472(3) . ?
C1 C2 1.384(3) . ?
C1 C6 1.401(3) . ?
C2 C3 1.391(3) . ?
C2 H2 0.9500 . ?
C3 C4 1.373(4) . ?
C3 H3 0.9500 . ?
C4 C5 1.375(3) . ?
C4 H4 0.9500 . ?
C5 C6 1.403(3) . ?
C5 H5 0.9500 . ?
C6 C7 1.461(3) . ?
C7 C8 1.340(3) . ?
C7 H7 0.99(3) . ?
C8 C9 1.460(3) . ?
C8 H8 0.98(2) . ?
C9 C14 1.400(3) . ?
C9 C10 1.403(3) . ?
C10 C11 1.382(3) . ?
C10 H10 0.9500 . ?
C11 C12 1.382(3) . ?
C11 H11 0.9500 . ?
C12 C13 1.387(3) . ?
C12 H12 0.9500 . ?
C13 C14 1.384(3) . ?
C13 H13 0.9500 . ?
C16 H16A 0.9800 . ?
C16 H16B 0.9800 . ?
C16 H16C 0.9800 . ?
C16 H16D 0.9800 . ?
C16 H16E 0.9800 . ?
C16 H16F 0.9800 . ?

loop_
_geom_torsion_atom_site_label_1
_geom_torsion_atom_site_label_2
_geom_torsion_atom_site_label_3
_geom_torsion_atom_site_label_4
_geom_torsion
_geom_torsion_site_symmetry_1
_geom_torsion_site_symmetry_2
_geom_torsion_site_symmetry_3
_geom_torsion_site_symmetry_4
_geom_torsion_publ_flag
C15 N1 C1 C2 80.1(3) . . . . ?
C14 N1 C1 C2 -115.1(2) . . . . ?
C15 N1 C1 C6 -97.1(2) . . . . ?
C14 N1 C1 C6 67.7(3) . . . . ?
C6 C1 C2 C3 3.4(3) . . . . ?
N1 C1 C2 C3 -173.7(2) . . . . ?
C1 C2 C3 C4 -0.3(3) . . . . ?
C2 C3 C4 C5 -1.5(4) . . . . ?
C3 C4 C5 C6 0.2(4) . . . . ?
C2 C1 C6 C5 -4.5(3) . . . . ?
N1 C1 C6 C5 172.58(19) . . . . ?
C2 C1 C6 C7 175.4(2) . . . . ?
N1 C1 C6 C7 -7.5(3) . . . . ?
C4 C5 C6 C1 2.7(3) . . . . ?
C4 C5 C6 C7 -177.2(2) . . . . ?
C1 C6 C7 C8 -28.4(4) . . . . ?
C5 C6 C7 C8 151.5(2) . . . . ?
C6 C7 C8 C9 0.0(4) . . . . ?
C7 C8 C9 C14 29.9(4) . . . . ?
C7 C8 C9 C10 -148.6(2) . . . . ?
C14 C9 C10 C11 -2.0(3) . . . . ?
C8 C9 C10 C11 176.6(2) . . . . ?
C9 C10 C11 C12 0.2(4) . . . . ?
C10 C11 C12 C13 1.1(4) . . . . ?
C11 C12 C13 C14 -0.5(3) . . . . ?
C12 C13 C14 C9 -1.4(3) . . . . ?
C12 C13 C14 N1 178.0(2) . . . . ?
C10 C9 C14 C13 2.6(3) . . . . ?
C8 C9 C14 C13 -175.9(2) . . . . ?
C10 C9 C14 N1 -176.8(2) . . . . ?
C8 C9 C14 N1 4.6(3) . . . . ?
C15 N1 C14 C13 -80.1(3) . . . . ?
C1 N1 C14 C13 114.9(2) . . . . ?
C15 N1 C14 C9 99.4(2) . . . . ?
C1 N1 C14 C9 -65.7(3) . . . . ?
C1 N1 C15 O1 168.8(2) . . . . ?
C14 N1 C15 O1 4.3(3) . . . . ?
C1 N1 C15 N2 -11.8(3) . . . . ?
C14 N1 C15 N2 -176.3(2) . . . . ?
